data_4319599
loop_
_publ_author_name
'Louise Broge'
'Ulla Pretzmann'
'Nicolai Jensen'
'Inger S\/otofte'
'Carl Erik Olsen'
'Johan Springborg'

_publ_section_title
;
 Cobalt(II), Nickel(II), Copper(II), and Zinc(II) Complexes with
 [35]Adamanzane, 1,5,9,13-Tetraazabicyclo[7.7.3]nonadecane, and
 [(2.3)2.21]Adamanzane, 1,5,9,12-Tetraazabicyclo[7.5.2]hexadecane
;
_journal_name_full 'Inorganic Chemistry'
_journal_page_first 2323
_journal_page_last 2334
_journal_paper_doi 10.1021/ic0011157
_journal_volume 40
_journal_year 2001
_chemical_formula_sum 'C15 H32 Cl2 N4 Ni'
_chemical_formula_weight 398.06
_chemical_name_systematic
; 
 ? 
;
_space_group_IT_number 73
_symmetry_cell_setting orthorhombic
_symmetry_space_group_name_Hall '-I 2b 2c'
_symmetry_space_group_name_H-M 'I b c a'
_atom_sites_solution_hydrogens geom
_atom_sites_solution_primary direct
_atom_sites_solution_secondary difmap
_audit_creation_method SHELXL
_cell_angle_alpha 90.00
_cell_angle_beta 90.00
_cell_angle_gamma 90.00
_cell_formula_units_Z 8
_cell_length_a 12.693(3)
_cell_length_b 13.619(3)
_cell_length_c 20.725(4)
_cell_measurement_temperature 120(2)
_cell_volume 3582.6(13)
_computing_structure_refinement 'SHELXL-93 (Sheldrick, 1993)'
_computing_structure_solution 'SHELXS-86 (Sheldrick, 1990)'
_diffrn_ambient_temperature 120(2)
_diffrn_radiation_monochromator graphite
_diffrn_radiation_source 'fine-focus sealed tube'
_diffrn_radiation_type MoK\a
_diffrn_radiation_wavelength 0.71073
_diffrn_reflns_av_R_equivalents 0.0815
_diffrn_reflns_av_sigmaI/netI 0.0592
_diffrn_reflns_limit_h_max 19
_diffrn_reflns_limit_h_min -19
_diffrn_reflns_limit_k_max 13
_diffrn_reflns_limit_k_min -20
_diffrn_reflns_limit_l_max 32
_diffrn_reflns_limit_l_min -30
_diffrn_reflns_number 26217
_diffrn_reflns_theta_max 34.06
_diffrn_reflns_theta_min 1.97
_exptl_absorpt_coefficient_mu 1.384
_exptl_crystal_density_diffrn 1.476
_exptl_crystal_F_000 1696
_refine_diff_density_max 0.668
_refine_diff_density_min -0.582
_refine_diff_density_rms 0.107
_refine_ls_extinction_method none
_refine_ls_goodness_of_fit_all 1.131
_refine_ls_goodness_of_fit_obs 1.211
_refine_ls_matrix_type full
_refine_ls_number_parameters 102
_refine_ls_number_reflns 3472
_refine_ls_number_restraints 8
_refine_ls_restrained_S_all 1.137
_refine_ls_restrained_S_obs 1.219
_refine_ls_R_factor_all 0.1093
_refine_ls_R_factor_obs 0.0630
_refine_ls_shift/esd_max 0.000
_refine_ls_shift/esd_mean 0.000
_refine_ls_structure_factor_coef Fsqd
_refine_ls_weighting_details 'w=1/[\s^2^(Fo^2^)+(0.0248P)^2^+12.2730P] where P=(Fo^2^+2Fc^2^)/3'
_refine_ls_weighting_scheme calc
_refine_ls_wR_factor_all 0.1100
_refine_ls_wR_factor_obs 0.0953
_reflns_number_observed 2297
_reflns_number_total 3472
_reflns_observed_criterion >2sigma(I)
_cod_data_source_file ic0011157_4.cif
_cod_data_source_block IC0011157-5
_cod_depositor_comments
;
The following automatic conversions were performed:

'_refine_ls_weighting_scheme' value 'calc
w=1/[\s^2^(Fo^2^)+(0.0248P)^2^+12.2730P] where P=(Fo^2^+2Fc^2^)/3'
was changed to 'calc'. New tag '_refine_ls_weighting_details' was
created. The value of the new tag was set to
'w=1/[\s^2^(Fo^2^)+(0.0248P)^2^+12.2730P] where P=(Fo^2^+2Fc^2^)/3'.

Automatic conversion script
Id: cif_fix_values 3143 2015-03-26 13:38:13Z robertas 
;
_cod_original_cell_volume 3582.5(12)
_cod_database_code 4319599

loop_
_symmetry_equiv_pos_as_xyz
'x, y, z'
'-x+1/2, -y, z+1/2'
'-x, y+1/2, -z+1/2'
'x+1/2, -y+1/2, -z'
'x+1/2, y+1/2, z+1/2'
'-x+1, -y+1/2, z+1'
'-x+1/2, y+1, -z+1'
'x+1, -y+1, -z+1/2'
'-x, -y, -z'
'x-1/2, y, -z-1/2'
'x, -y-1/2, z-1/2'
'-x-1/2, y-1/2, z'
'-x+1/2, -y+1/2, -z+1/2'
'x, y+1/2, -z'
'x+1/2, -y, z'
'-x, y, z+1/2'

loop_
_atom_site_aniso_label
_atom_site_aniso_U_11
_atom_site_aniso_U_22
_atom_site_aniso_U_33
_atom_site_aniso_U_23
_atom_site_aniso_U_13
_atom_site_aniso_U_12
Cl2 0.0155(4) 0.0223(4) 0.0231(4) 0.000 -0.0006(3) 0.000
Ni1 0.0170(2) 0.0149(2) 0.0111(2) 0.000 0.000 -0.0028(2)
Cl1 0.0339(5) 0.0431(6) 0.0130(4) 0.000 0.000 -0.0064(6)
N1 0.0175(10) 0.0192(10) 0.0145(9) -0.0006(9) 0.0033(8) -0.0032(8)
C1 0.027(2) 0.0202(13) 0.0289(14) -0.0025(11) 0.0146(11) -0.0013(10)
C2 0.016(2) 0.027(3) 0.024(3) -0.001(2) 0.003(2) 0.005(2)
C3 0.0125(15) 0.020(2) 0.026(2) -0.0009(15) -0.002(2) 0.0022(14)
C2' 0.016(2) 0.027(3) 0.024(3) -0.001(2) 0.003(2) 0.005(2)
C3' 0.0125(15) 0.020(2) 0.026(2) -0.0009(15) -0.002(2) 0.0022(14)
N2 0.0143(9) 0.0180(11) 0.0183(10) -0.0016(8) -0.0009(7) -0.0015(8)
C4 0.018(2) 0.012(2) 0.032(2) 0.0002(15) -0.0015(13) 0.0016(13)
C5 0.015(2) 0.014(2) 0.046(3) -0.007(2) 0.002(2) -0.004(2)
C4' 0.018(2) 0.012(2) 0.032(2) 0.0002(15) -0.0015(13) 0.0016(13)
C5' 0.015(2) 0.014(2) 0.046(3) -0.007(2) 0.002(2) -0.004(2)
C6 0.036(2) 0.0178(13) 0.0233(13) -0.0046(11) -0.0064(12) -0.0069(11)
C7 0.019(2) 0.018(2) 0.0161(15) 0.0023(13) -0.0034(13) -0.0021(12)
C7' 0.019(2) 0.018(2) 0.0161(15) 0.0023(13) -0.0034(13) -0.0021(12)
C8 0.044(2) 0.027(2) 0.0103(14) 0.000 0.000 -0.002(2)

loop_
_atom_site_label
_atom_site_type_symbol
_atom_site_fract_x
_atom_site_fract_y
_atom_site_fract_z
_atom_site_U_iso_or_equiv
_atom_site_thermal_displace_type
_atom_site_occupancy
_atom_site_calc_flag
_atom_site_refinement_flags
_atom_site_disorder_group
Cl2 Cl 0.2500 0.41946(7) 0.5000 0.0203(2) Uani 1 d S .
Ni1 Ni 0.0000 0.2500 0.35309(2) 0.01435(10) Uani 1 d S .
Cl1 Cl 0.0000 0.2500 0.24144(4) 0.0300(2) Uani 1 d S .
N1 N 0.1312(2) 0.3455(2) 0.35855(10) 0.0171(4) Uani 1 d . .
H1 H 0.1434(2) 0.3559(2) 0.40226(10) 0.020 Uiso 1 calc R .
C1 C 0.2293(2) 0.3030(2) 0.33240(14) 0.0254(6) Uani 1 d D .
H11A H 0.2170(2) 0.2775(2) 0.28829(14) 0.031 Uiso 0.50 calc PR 1
H12A H 0.2850(2) 0.3537(2) 0.33032(14) 0.031 Uiso 0.50 calc PR 1
H11B H 0.2896(2) 0.3435(2) 0.34674(14) 0.031 Uiso 0.50 calc PR 2
H12B H 0.2266(2) 0.3058(2) 0.28469(14) 0.031 Uiso 0.50 calc PR 2
C2 C 0.2612(3) 0.2241(3) 0.3748(2) 0.0222(10) Uani 0.50 d PD 1
H21A H 0.2759(3) 0.2534(3) 0.4176(2) 0.027 Uiso 0.50 calc PR 1
H22A H 0.3288(3) 0.1980(3) 0.3582(2) 0.027 Uiso 0.50 calc PR 1
C3 C 0.1884(3) 0.1376(3) 0.3853(2) 0.0193(8) Uani 0.50 d PRD 1
H31A H 0.1799(3) 0.1044(3) 0.3432(2) 0.023 Uiso 0.50 calc PR 1
H32A H 0.2257(3) 0.0910(3) 0.4140(2) 0.023 Uiso 0.50 calc PR 1
C2' C 0.2486(3) 0.1947(3) 0.3535(2) 0.0222(10) Uani 0.50 d PD 2
H21B H 0.2200(3) 0.1503(3) 0.3199(2) 0.027 Uiso 0.50 calc PR 2
H22B H 0.3254(3) 0.1830(3) 0.3562(2) 0.027 Uiso 0.50 calc PR 2
C3' C 0.1982(3) 0.1683(3) 0.4185(2) 0.0193(8) Uani 0.50 d PRD 2
H31B H 0.2316(3) 0.1079(3) 0.4355(2) 0.023 Uiso 0.50 calc PR 2
H32B H 0.2116(3) 0.2220(3) 0.4497(2) 0.023 Uiso 0.50 calc PR 2
N2 N 0.0810(2) 0.1522(2) 0.41258(10) 0.0169(4) Uani 1 d D .
C4 C 0.0277(3) 0.0585(3) 0.4179(2) 0.0207(8) Uani 0.50 d PD 1
H41A H -0.0337(3) 0.0659(3) 0.4469(2) 0.025 Uiso 0.50 calc PR 1
H42A H 0.0762(3) 0.0103(3) 0.4377(2) 0.025 Uiso 0.50 calc PR 1
C5 C -0.0092(3) 0.0195(3) 0.3544(2) 0.0248(11) Uani 0.50 d PRD 1
H51A H 0.0456(3) 0.0339(3) 0.3217(2) 0.030 Uiso 0.50 calc PR 1
H52A H -0.0148(3) -0.0528(3) 0.3579(2) 0.030 Uiso 0.50 calc PR 1
C4' C 0.0775(3) 0.0428(3) 0.3877(2) 0.0207(8) Uani 0.50 d PD 2
H41B H 0.1203(3) 0.0390(3) 0.3478(2) 0.025 Uiso 0.50 calc PR 2
H42B H 0.1124(3) 0.0009(3) 0.4204(2) 0.025 Uiso 0.50 calc PR 2
C5' C -0.0319(3) -0.0024(3) 0.3730(2) 0.0248(11) Uani 0.50 d PRD 2
H51B H -0.0203(3) -0.0667(3) 0.3519(2) 0.030 Uiso 0.50 calc PR 2
H52B H -0.0672(3) -0.0154(3) 0.4147(2) 0.030 Uiso 0.50 calc PR 2
C6 C -0.1088(2) 0.0569(2) 0.33057(14) 0.0258(6) Uani 1 d D .
H61A H -0.1660(2) 0.0107(2) 0.34215(14) 0.031 Uiso 0.50 calc PR 1
H62A H -0.1062(2) 0.0620(2) 0.28294(14) 0.031 Uiso 0.50 calc PR 1
H61B H -0.0780(2) 0.0652(2) 0.28701(14) 0.031 Uiso 0.50 calc PR 2
H62B H -0.1756(2) 0.0199(2) 0.32599(14) 0.031 Uiso 0.50 calc PR 2
C7 C 0.0896(3) 0.1998(3) 0.4786(2) 0.0178(7) Uani 0.50 d PD 1
H71A H 0.1100(3) 0.1479(3) 0.5097(2) 0.021 Uiso 0.50 calc PR 1
H72A H 0.1486(3) 0.2473(3) 0.4769(2) 0.021 Uiso 0.50 calc PR 1
C7' C 0.0353(3) 0.1493(3) 0.4800(2) 0.0178(7) Uani 0.50 d PRD 2
H71B H 0.0889(3) 0.1225(3) 0.5099(2) 0.021 Uiso 0.50 calc PR 2
H72B H -0.0258(3) 0.1042(3) 0.4804(2) 0.021 Uiso 0.50 calc PR 2
C8 C 0.0000 0.2500 0.5047(2) 0.0273(8) Uani 1 d SD .
H81A H -0.0319 0.2005 0.5338(2) 0.033 Uiso 0.25 calc PR 1
H82A H 0.0319 0.2995 0.5338(2) 0.033 Uiso 0.25 calc PR 1
H81B H -0.0587 0.2321 0.5339(2) 0.033 Uiso 0.25 calc PR 2
H82B H 0.0587 0.2679 0.5339(2) 0.033 Uiso 0.25 calc PR 2

loop_
_atom_type_symbol
_atom_type_description
_atom_type_scat_dispersion_real
_atom_type_scat_dispersion_imag
_atom_type_scat_source
C C 0.0033 0.0016 'International Tables Vol C Tables 4.2.6.8 and 6.1.1.4'
H H 0.0000 0.0000 'International Tables Vol C Tables 4.2.6.8 and 6.1.1.4'
N N 0.0061 0.0033 'International Tables Vol C Tables 4.2.6.8 and 6.1.1.4'
Cl Cl 0.1484 0.1585 'International Tables Vol C Tables 4.2.6.8 and 6.1.1.4'
Ni Ni 0.3393 1.1124 'International Tables Vol C Tables 4.2.6.8 and 6.1.1.4'

loop_
_geom_angle_atom_site_label_1
_geom_angle_atom_site_label_2
_geom_angle_atom_site_label_3
_geom_angle
_geom_angle_site_symmetry_1
_geom_angle_site_symmetry_3
_geom_angle_publ_flag
N2 Ni1 N2 107.54(12) 6_454 . ?
N2 Ni1 N1 87.90(8) 6_454 . ?
N2 Ni1 N1 88.48(8) . . ?
N2 Ni1 N1 88.48(8) 6_454 6_454 ?
N2 Ni1 N1 87.90(8) . 6_454 ?
N1 Ni1 N1 173.87(12) . 6_454 ?
N2 Ni1 Cl1 126.23(6) 6_454 . ?
N2 Ni1 Cl1 126.23(6) . . ?
N1 Ni1 Cl1 93.06(6) . . ?
N1 Ni1 Cl1 93.06(6) 6_454 . ?
C1 N1 C6 111.8(2) . 6_454 ?
C1 N1 Ni1 113.7(2) . . ?
C6 N1 Ni1 112.4(2) 6_454 . ?
C2 C1 N1 107.8(2) . . ?
N1 C1 C2' 113.7(2) . . ?
C1 C2 C3 119.7(2) . . ?
N2 C3 C2 120.7(2) . . ?
C3' C2' C1 113.7(2) . . ?
N2 C3' C2' 111.9(2) . . ?
C4 N2 C3 109.8(3) . . ?
C3' N2 C7' 107.8(2) . . ?
C4 N2 C7 110.0(3) . . ?
C3 N2 C7 109.4(2) . . ?
C3' N2 C4' 101.1(3) . . ?
C7' N2 C4' 105.5(3) . . ?
C4 N2 Ni1 112.2(2) . . ?
C3 N2 Ni1 108.2(2) . . ?
C3' N2 Ni1 116.1(2) . . ?
C7' N2 Ni1 111.9(2) . . ?
C7 N2 Ni1 107.2(2) . . ?
C4' N2 Ni1 113.3(2) . . ?
N2 C4 C5 113.1(2) . . ?
C6 C5 C4 116.6(2) . . ?
C5' C4' N2 117.7(2) . . ?
C6 C5' C4' 118.1(2) . . ?
C5 C6 N1 110.5(3) . 6_454 ?
N1 C6 C5' 111.6(2) 6_454 . ?
C8 C7 N2 119.2(3) . . ?
N2 C7' C8 113.5(3) . . ?
C7 C8 C7 135.6(4) 6_454 . ?
C7' C8 C7' 140.9(4) 6_454 . ?

loop_
_geom_bond_atom_site_label_1
_geom_bond_atom_site_label_2
_geom_bond_distance
_geom_bond_site_symmetry_2
_geom_bond_publ_flag
Ni1 N2 2.086(2) 6_454 ?
Ni1 N2 2.086(2) . ?
Ni1 N1 2.116(2) . ?
Ni1 N1 2.116(2) 6_454 ?
Ni1 Cl1 2.3140(11) . ?
N1 C1 1.476(3) . ?
N1 C6 1.478(3) 6_454 ?
C1 C2 1.445(5) . ?
C1 C2' 1.558(5) . ?
C2 C3 1.51 . ?
C3 N2 1.489(4) . ?
C2' C3' 1.53 . ?
C3' N2 1.509(4) . ?
N2 C4 1.448(4) . ?
N2 C7' 1.514(4) . ?
N2 C7 1.518(4) . ?
N2 C4' 1.577(4) . ?
C4 C5 1.49 . ?
C5 C6 1.449(5) . ?
C4' C5' 1.55 . ?
C5' C6 1.542(5) . ?
C6 N1 1.478(3) 6_454 ?
C7 C8 1.434(4) . ?
C7' C8 1.530(4) . ?
C8 C7 1.434(4) 6_454 ?
C8 C7' 1.530(4) 6_454 ?
